data_7210449
loop_
_publ_author_name
'Conterosito, Eleonora'
'Croce, Gianluca'
'Palin, Luca'
'Pagano, Cinzia'
'Perioli, Luana'
'Viterbo, Davide'
'Boccaleri, Enrico'
'Paul, Geo'
'Milanesio, Marco'

_publ_section_title
;
 Structural characterization and thermal and chemical stability of
 bioactive molecule-hydrotalcite (LDH) nanocomposites.
;
_journal_issue 32
_journal_name_full 'Physical chemistry chemical physics : PCCP'
_journal_page_first 13418
_journal_page_last 13433
_journal_paper_doi 10.1039/c3cp51235e
_journal_volume 15
_journal_year 2013
_chemical_formula_sum 'C15 H20 N3 Na O3 S'
_chemical_formula_weight 345.39
_chemical_name_systematic
;
?
;
_space_group_IT_number 14
_symmetry_space_group_name_Hall '-P 2ybc'
_symmetry_space_group_name_H-M 'P 1 21/c 1'
_atom_sites_solution_hydrogens geom
_atom_sites_solution_primary direct
_atom_sites_solution_secondary difmap
_audit_creation_method SHELXL-97
_cell_angle_alpha 90.00
_cell_angle_beta 109.738(7)
_cell_angle_gamma 90.00
_cell_formula_units_Z 4
_cell_length_a 15.4283(10)
_cell_length_b 9.8446(3)
_cell_length_c 12.3063(7)
_cell_measurement_temperature 293(2)
_cell_volume 1759.33(18)
_computing_cell_refinement 'CrysAlisPRO 171.34.44(OXford Diffraction)'
_computing_data_collection 'CrysAlisPRO 171.34.44(OXford Diffraction)'
_computing_data_reduction 'CrysAlisPRO 171.34.44(OXford Diffraction)'
_computing_molecular_graphics 'ORTEP3 for Windows (Farrugia, L. J., 1997)'
_computing_structure_refinement 'SHELXL-97 (Sheldrick, 2007)'
_computing_structure_solution 'Sir2008 (Burla, 2007)'
_diffrn_ambient_temperature 293(2)
_diffrn_measured_fraction_theta_full 0.990
_diffrn_measured_fraction_theta_max 0.926
_diffrn_radiation_monochromator graphite
_diffrn_radiation_source 'fine-focus sealed tube'
_diffrn_radiation_type MoK\a
_diffrn_radiation_wavelength 0.71073
_diffrn_reflns_av_R_equivalents 0.0319
_diffrn_reflns_av_sigmaI/netI 0.0231
_diffrn_reflns_limit_h_max 21
_diffrn_reflns_limit_h_min -21
_diffrn_reflns_limit_k_max 13
_diffrn_reflns_limit_k_min -13
_diffrn_reflns_limit_l_max 17
_diffrn_reflns_limit_l_min -16
_diffrn_reflns_number 25394
_diffrn_reflns_theta_full 25.00
_diffrn_reflns_theta_max 30.34
_diffrn_reflns_theta_min 4.21
_exptl_absorpt_coefficient_mu 0.225
_exptl_absorpt_correction_T_max 1.00000
_exptl_absorpt_correction_T_min 0.81093
_exptl_absorpt_correction_type multi-scan
_exptl_absorpt_process_details
;
CrysAlisPro, Oxford Diffraction Ltd.,
Version 1.171.33.52 (release 06-11-2009 CrysAlis171 .NET)
(compiled Nov 6 2009,16:24:50)
Empirical absorption correction using spherical harmonics,
implemented in SCALE3 ABSPACK scaling algorithm.
;
_exptl_crystal_colour colorless
_exptl_crystal_density_diffrn 1.304
_exptl_crystal_density_method 'not measured'
_exptl_crystal_F_000 728
_exptl_crystal_size_max 0.6
_exptl_crystal_size_mid 0.6
_exptl_crystal_size_min 0.2
_refine_diff_density_max 0.567
_refine_diff_density_min -0.396
_refine_diff_density_rms 0.066
_refine_ls_extinction_method none
_refine_ls_goodness_of_fit_ref 1.033
_refine_ls_hydrogen_treatment constr
_refine_ls_matrix_type full
_refine_ls_number_parameters 209
_refine_ls_number_reflns 4888
_refine_ls_number_restraints 0
_refine_ls_restrained_S_all 1.033
_refine_ls_R_factor_all 0.0859
_refine_ls_R_factor_gt 0.0564
_refine_ls_shift/su_max 0.000
_refine_ls_shift/su_mean 0.000
_refine_ls_structure_factor_coef Fsqd
_refine_ls_weighting_details 'calc w=1/[\s^2^(Fo^2^)+(0.0929P)^2^+1.2252P] where P=(Fo^2^+2Fc^2^)/3'
_refine_ls_weighting_scheme calc
_refine_ls_wR_factor_gt 0.1545
_refine_ls_wR_factor_ref 0.1828
_reflns_number_gt 3416
_reflns_number_total 4888
_reflns_threshold_expression >2sigma(I)
_cod_data_source_file c3cp51235e.txt
_cod_data_source_block glicna3
_cod_original_cell_volume 1759.32(12)
_cod_original_sg_symbol_H-M 'P 21/c'
_cod_database_code 7210449

loop_
_symmetry_equiv_pos_as_xyz
'x, y, z'
'-x, y+1/2, -z+1/2'
'-x, -y, -z'
'x, -y-1/2, z-1/2'

loop_
_atom_site_label
_atom_site_type_symbol
_atom_site_fract_x
_atom_site_fract_y
_atom_site_fract_z
_atom_site_U_iso_or_equiv
_atom_site_adp_type
_atom_site_occupancy
_atom_site_symmetry_multiplicity
_atom_site_calc_flag
_atom_site_refinement_flags
S1 S 0.88523(4) 0.16397(5) 0.21485(4) 0.03664(17) Uani 1 1 d .
Na1 Na 1.00534(7) 0.39303(9) 0.37601(7) 0.0412(2) Uani 1 1 d .
O1 O 1.01693(14) 0.61409(15) 0.44619(14) 0.0434(4) Uani 1 1 d .
O2 O 0.91306(13) 0.02197(16) 0.22677(13) 0.0451(4) Uani 1 1 d .
N100 N 1.10599(14) 0.2854(2) 0.02111(17) 0.0402(4) Uani 1 1 d .
O100 O 0.86989(14) 0.2208(2) 0.31526(15) 0.0521(5) Uani 1 1 d .
N2 N 1.05599(15) 0.3152(2) 0.09510(18) 0.0451(5) Uani 1 1 d .
H2 H 1.0634 0.3915 0.1311 0.054 Uiso 1 1 calc R
N3 N 0.95431(14) 0.26298(18) 0.18532(16) 0.0369(4) Uani 1 1 d .
C2 C 0.99625(16) 0.2219(2) 0.10858(17) 0.0335(4) Uani 1 1 d .
C3 C 0.77714(18) 0.1654(2) 0.1026(2) 0.0429(5) Uani 1 1 d .
C4 C 0.87495(19) 0.5918(3) 0.0344(2) 0.0485(6) Uani 1 1 d .
H4A H 0.9303 0.5570 0.0921 0.058 Uiso 1 1 calc R
H4B H 0.8477 0.5211 -0.0217 0.058 Uiso 1 1 calc R
C5 C 0.8059(2) 0.6462(3) 0.0902(3) 0.0566(7) Uani 1 1 d .
H5 H 0.8386 0.6771 0.1691 0.068 Uiso 1 1 calc R
C6 C 0.8040(2) 0.7747(3) -0.0796(3) 0.0607(7) Uani 1 1 d .
H6A H 0.7697 0.7228 -0.1475 0.073 Uiso 1 1 calc R
H6B H 0.8097 0.8678 -0.1021 0.073 Uiso 1 1 calc R
C7 C 0.7691(2) 0.1751(4) -0.0115(3) 0.0685(9) Uani 1 1 d .
H7 H 0.8216 0.1862 -0.0318 0.082 Uiso 1 1 calc R
C8 C 0.7296(3) 0.5488(5) 0.0888(4) 0.0945(13) Uani 1 1 d .
H8A H 0.7101 0.5629 0.1551 0.113 Uiso 1 1 calc R
H8B H 0.7490 0.4552 0.0881 0.113 Uiso 1 1 calc R
C9 C 0.6847(3) 0.1687(5) -0.0954(3) 0.0887(13) Uani 1 1 d .
H9 H 0.6810 0.1730 -0.1724 0.106 Uiso 1 1 calc R
C10 C 0.6991(2) 0.1461(5) 0.1304(3) 0.0823(12) Uani 1 1 d .
H10 H 0.7034 0.1357 0.2072 0.099 Uiso 1 1 calc R
C11 C 0.7578(2) 0.7681(3) 0.0127(3) 0.0638(8) Uani 1 1 d .
H11 H 0.7691 0.8522 0.0579 0.077 Uiso 1 1 calc R
C12 C 0.6063(3) 0.1563(6) -0.0705(4) 0.1016(15) Uani 1 1 d .
C13 C 0.6144(3) 0.1424(7) 0.0444(5) 0.118(2) Uani 1 1 d .
H13 H 0.5617 0.1302 0.0639 0.142 Uiso 1 1 calc R
C14 C 0.6518(4) 0.5852(7) -0.0246(7) 0.141(2) Uani 1 1 d .
H14A H 0.6619 0.5422 -0.0902 0.170 Uiso 1 1 calc R
H14B H 0.5924 0.5570 -0.0218 0.170 Uiso 1 1 calc R
C15 C 0.6569(3) 0.7368(6) -0.0322(5) 0.1108(17) Uani 1 1 d .
H15A H 0.6293 0.7673 -0.1114 0.133 Uiso 1 1 calc R
H15B H 0.6255 0.7803 0.0148 0.133 Uiso 1 1 calc R
C16 C 0.5128(4) 0.1511(11) -0.1673(6) 0.192(4) Uani 1 1 d .
H16A H 0.4670 0.1180 -0.1371 0.288 Uiso 1 1 calc R
H16B H 0.5165 0.0914 -0.2273 0.288 Uiso 1 1 calc R
H16C H 0.4962 0.2406 -0.1984 0.288 Uiso 1 1 calc R

loop_
_atom_site_aniso_label
_atom_site_aniso_U_11
_atom_site_aniso_U_22
_atom_site_aniso_U_33
_atom_site_aniso_U_23
_atom_site_aniso_U_13
_atom_site_aniso_U_12
S1 0.0561(4) 0.0343(3) 0.0255(3) -0.00096(19) 0.0216(2) 0.0011(2)
Na1 0.0709(7) 0.0315(4) 0.0275(4) -0.0008(3) 0.0248(4) -0.0022(4)
O1 0.0809(12) 0.0266(7) 0.0336(8) 0.0055(6) 0.0336(8) 0.0039(7)
O2 0.0714(12) 0.0358(8) 0.0341(8) 0.0079(6) 0.0259(8) 0.0060(7)
N100 0.0526(12) 0.0395(9) 0.0368(10) 0.0010(8) 0.0258(9) 0.0046(8)
O100 0.0745(13) 0.0590(11) 0.0349(9) -0.0096(8) 0.0342(9) -0.0041(9)
N2 0.0628(13) 0.0405(10) 0.0440(11) -0.0143(8) 0.0339(10) -0.0104(9)
N3 0.0547(11) 0.0315(8) 0.0315(9) -0.0071(7) 0.0237(8) -0.0012(8)
C2 0.0517(12) 0.0282(9) 0.0243(9) -0.0013(7) 0.0177(9) 0.0045(8)
C3 0.0526(14) 0.0411(11) 0.0394(12) 0.0018(9) 0.0214(11) -0.0009(10)
C4 0.0563(15) 0.0475(13) 0.0489(14) 0.0063(11) 0.0272(12) 0.0005(11)
C5 0.0650(18) 0.0663(17) 0.0474(15) -0.0039(13) 0.0306(14) -0.0091(14)
C6 0.0644(18) 0.0636(17) 0.0550(17) 0.0103(14) 0.0212(14) 0.0126(14)
C7 0.0584(18) 0.108(3) 0.0401(15) 0.0149(16) 0.0179(13) -0.0014(17)
C8 0.099(3) 0.088(3) 0.121(4) 0.000(3) 0.069(3) -0.023(2)
C9 0.068(2) 0.144(4) 0.0468(18) 0.022(2) 0.0101(16) -0.006(2)
C10 0.062(2) 0.134(4) 0.060(2) -0.003(2) 0.0339(17) -0.008(2)
C11 0.0598(18) 0.0649(18) 0.075(2) -0.0055(15) 0.0334(16) 0.0060(14)
C12 0.056(2) 0.161(5) 0.078(3) 0.012(3) 0.008(2) -0.002(2)
C13 0.059(2) 0.212(6) 0.091(3) -0.008(4) 0.034(2) -0.014(3)
C14 0.081(3) 0.167(6) 0.171(6) -0.026(5) 0.036(4) -0.052(4)
C15 0.059(2) 0.139(5) 0.136(4) 0.005(4) 0.035(3) 0.014(3)
C16 0.065(3) 0.373(13) 0.107(5) 0.012(6) -0.009(3) -0.008(5)

loop_
_atom_type_symbol
_atom_type_description
_atom_type_scat_dispersion_real
_atom_type_scat_dispersion_imag
_atom_type_scat_source
C C 0.0033 0.0016 'International Tables Vol C Tables 4.2.6.8 and 6.1.1.4'
H H 0.0000 0.0000 'International Tables Vol C Tables 4.2.6.8 and 6.1.1.4'
N N 0.0061 0.0033 'International Tables Vol C Tables 4.2.6.8 and 6.1.1.4'
O O 0.0106 0.0060 'International Tables Vol C Tables 4.2.6.8 and 6.1.1.4'
Na Na 0.0362 0.0249 'International Tables Vol C Tables 4.2.6.8 and 6.1.1.4'
S S 0.1246 0.1234 'International Tables Vol C Tables 4.2.6.8 and 6.1.1.4'

loop_
_geom_angle_atom_site_label_1
_geom_angle_atom_site_label_2
_geom_angle_atom_site_label_3
_geom_angle
_geom_angle_site_symmetry_1
_geom_angle_site_symmetry_3
O100 S1 O2 114.40(10) . .
O100 S1 N3 106.05(10) . .
O2 S1 N3 114.72(10) . .
O100 S1 C3 106.30(12) . .
O2 S1 C3 104.74(11) . .
N3 S1 C3 110.35(11) . .
O100 S1 Na1 54.41(8) . .
O2 S1 Na1 122.15(8) . .
N3 S1 Na1 53.38(7) . .
C3 S1 Na1 133.07(8) . .
O1 Na1 O1 72.33(6) . 3_766
O1 Na1 O2 73.46(6) . 2_755
O1 Na1 O2 140.72(7) 3_766 2_755
O1 Na1 N3 140.51(7) . .
O1 Na1 N3 138.71(7) 3_766 .
O2 Na1 N3 80.57(6) 2_755 .
O1 Na1 O100 132.17(7) . .
O1 Na1 O100 83.75(6) 3_766 .
O2 Na1 O100 134.52(6) 2_755 .
N3 Na1 O100 55.92(6) . .
O1 Na1 N100 114.98(7) . 4_566
O1 Na1 N100 65.12(6) 3_766 4_566
O2 Na1 N100 114.57(7) 2_755 4_566
N3 Na1 N100 102.64(7) . 4_566
O100 Na1 N100 89.56(7) . 4_566
O1 Na1 C2 91.17(6) . 4_566
O1 Na1 C2 20.21(5) 3_766 4_566
O2 Na1 C2 149.30(7) 2_755 4_566
N3 Na1 C2 124.40(6) . 4_566
O100 Na1 C2 75.32(6) . 4_566
N100 Na1 C2 47.93(6) 4_566 4_566
O1 Na1 S1 148.95(6) . .
O1 Na1 S1 109.10(5) 3_766 .
O2 Na1 S1 110.15(5) 2_755 .
N3 Na1 S1 29.68(4) . .
O100 Na1 S1 26.93(4) . .
N100 Na1 S1 92.08(5) 4_566 .
C2 Na1 S1 96.79(5) 4_566 .
O1 Na1 Na1 36.18(4) . 3_766
O1 Na1 Na1 36.15(4) 3_766 3_766
O2 Na1 Na1 107.66(5) 2_755 3_766
N3 Na1 Na1 160.60(7) . 3_766
O100 Na1 Na1 110.37(5) . 3_766
N100 Na1 Na1 90.05(5) 4_566 3_766
C2 Na1 Na1 55.34(4) 4_566 3_766
S1 Na1 Na1 137.15(4) . 3_766
C2 O1 Na1 128.53(14) 2_755 .
C2 O1 Na1 119.25(13) 2_755 3_766
Na1 O1 Na1 107.67(6) . 3_766
S1 O2 Na1 129.67(9) . 2_745
N2 N100 C6 113.9(2) . 3_765
N2 N100 C4 111.67(19) . 3_765
C6 N100 C4 104.9(2) 3_765 3_765
N2 N100 Na1 104.66(14) . 4_565
C6 N100 Na1 108.17(17) 3_765 4_565
C4 N100 Na1 113.74(16) 3_765 4_565
S1 O100 Na1 98.66(9) . .
C2 N2 N100 118.90(18) . .
C2 N3 S1 119.30(15) . .
C2 N3 Na1 135.14(15) . .
S1 N3 Na1 96.94(8) . .
O1 C2 N2 120.68(19) 2_745 .
O1 C2 N3 126.7(2) 2_745 .
N2 C2 N3 112.59(18) . .
O1 C2 Na1 40.54(10) 2_745 4_565
N2 C2 Na1 83.70(12) . 4_565
N3 C2 Na1 156.01(16) . 4_565
C10 C3 C7 118.8(3) . .
C10 C3 S1 118.7(2) . .
C7 C3 S1 122.4(2) . .
N100 C4 C5 101.4(2) 3_765 .
C8 C5 C4 115.2(3) . .
C8 C5 C11 105.9(3) . .
C4 C5 C11 104.7(2) . .
N100 C6 C11 102.8(2) 3_765 .
C9 C7 C3 120.4(3) . .
C5 C8 C14 103.1(4) . .
C12 C9 C7 122.2(4) . .
C3 C10 C13 119.8(3) . .
C15 C11 C6 114.9(4) . .
C15 C11 C5 106.8(3) . .
C6 C11 C5 104.0(2) . .
C9 C12 C13 117.5(4) . .
C9 C12 C16 120.5(5) . .
C13 C12 C16 121.9(5) . .
C10 C13 C12 121.2(4) . .
C15 C14 C8 104.3(5) . .
C11 C15 C14 104.6(4) . .

loop_
_geom_bond_atom_site_label_1
_geom_bond_atom_site_label_2
_geom_bond_distance
_geom_bond_site_symmetry_2
S1 O100 1.4467(16) .
S1 O2 1.4553(17) .
S1 N3 1.5748(19) .
S1 C3 1.770(3) .
S1 Na1 3.1575(11) .
Na1 O1 2.3260(17) .
Na1 O1 2.3277(17) 3_766
Na1 O2 2.4231(19) 2_755
Na1 N3 2.5530(19) .
Na1 O100 2.597(2) .
Na1 N100 2.610(2) 4_566
Na1 C2 3.125(2) 4_566
Na1 Na1 3.7571(16) 3_766
O1 C2 1.237(2) 2_755
O1 Na1 2.3277(17) 3_766
O2 Na1 2.4231(19) 2_745
N100 N2 1.409(2) .
N100 C6 1.457(4) 3_765
N100 C4 1.467(3) 3_765
N100 Na1 2.610(2) 4_565
N2 C2 1.350(3) .
N3 C2 1.373(2) .
C2 O1 1.237(2) 2_745
C2 Na1 3.125(2) 4_565
C3 C10 1.371(4) .
C3 C7 1.371(4) .
C4 N100 1.467(3) 3_765
C4 C5 1.544(4) .
C5 C8 1.514(5) .
C5 C11 1.557(5) .
C6 N100 1.457(4) 3_765
C6 C11 1.532(4) .
C7 C9 1.363(5) .
C8 C14 1.544(8) .
C9 C12 1.350(6) .
C10 C13 1.377(6) .
C11 C15 1.497(5) .
C12 C13 1.384(7) .
C12 C16 1.530(6) .
C14 C15 1.499(8) .
